data_1564013
loop_
_publ_author_name
'Shamle, Nathaniel J.'
'Tella, Adedibu C.'
'Obaleye, Joshua A.'
'Balogun, Fatai O.'
'Ashafa, Anofi O.T.'
'Ajibade, Peter A.'

_publ_section_title
;
 Synthesis, characterization, antioxidant and antidiabetic studies of
 Cu(II) and Zn(II) complexes of tolfenamic acid/mefenamic acid with
 1-methylimidazole
;
_journal_name_full 'Inorganica Chimica Acta'
_journal_page_first 119942
_journal_paper_doi 10.1016/j.ica.2020.119942
_journal_volume 513
_journal_year 2020
_chemical_formula_moiety 'C38 H40 Cu N6 O4, H2 O'
_chemical_formula_sum 'C38 H42 Cu N6 O5'
_chemical_formula_weight 726.31
_space_group_crystal_system triclinic
_space_group_IT_number 2
_space_group_name_Hall '-P 1'
_space_group_name_H-M_alt 'P -1'
_atom_sites_solution_hydrogens mixed
_atom_sites_solution_primary direct
_cell_angle_alpha 94.595(5)
_cell_angle_beta 98.726(5)
_cell_angle_gamma 92.552(5)
_cell_formula_units_Z 1
_cell_length_a 7.7814(9)
_cell_length_b 7.8017(8)
_cell_length_c 14.9217(16)
_cell_measurement_reflns_used 9906
_cell_measurement_temperature 99.95
_cell_measurement_theta_max 28.31
_cell_measurement_theta_min 2.62
_cell_volume 891.03(17)
_computing_molecular_graphics 'Olex2 (Dolomanov et al., 2009)'
_computing_publication_material 'Olex2 (Dolomanov et al., 2009)'
_computing_structure_refinement 'ShelXL (Sheldrick, 2015)'
_computing_structure_solution 'ShelXS-1997 (Sheldrick, 2008)'
_diffrn_ambient_temperature 99.95
_diffrn_measured_fraction_theta_full 0.974
_diffrn_measured_fraction_theta_max 0.971
_diffrn_measurement_device_type 'Bruker APEX-II CCD'
_diffrn_measurement_method '\f and \w scans'
_diffrn_radiation_monochromator graphite
_diffrn_radiation_type MoK\a
_diffrn_radiation_wavelength 0.71073
_diffrn_reflns_av_R_equivalents 0.0200
_diffrn_reflns_av_unetI/netI 0.0163
_diffrn_reflns_Laue_measured_fraction_full 0.974
_diffrn_reflns_Laue_measured_fraction_max 0.971
_diffrn_reflns_limit_h_max 10
_diffrn_reflns_limit_h_min -9
_diffrn_reflns_limit_k_max 10
_diffrn_reflns_limit_k_min -10
_diffrn_reflns_limit_l_max 18
_diffrn_reflns_limit_l_min -19
_diffrn_reflns_number 15756
_diffrn_reflns_point_group_measured_fraction_full 0.974
_diffrn_reflns_point_group_measured_fraction_max 0.971
_diffrn_reflns_theta_full 25.242
_diffrn_reflns_theta_max 28.315
_diffrn_reflns_theta_min 1.386
_diffrn_standards_number 0
_exptl_absorpt_coefficient_mu 0.665
_exptl_absorpt_correction_T_max 0.7457
_exptl_absorpt_correction_T_min 0.6321
_exptl_absorpt_correction_type multi-scan
_exptl_absorpt_process_details
;
SADABS-2012/1 (Bruker,2012) was used for absorption correction.
wR2(int) was 0.1199 before and 0.0281 after correction.
The Ratio of minimum to maximum transmission is 0.8477.
The \l/2 correction factor is 0.0015.
;
_exptl_crystal_colour blue
_exptl_crystal_colour_lustre .
_exptl_crystal_colour_modifier .
_exptl_crystal_colour_primary blue
_exptl_crystal_density_diffrn 1.354
_exptl_crystal_density_meas .
_exptl_crystal_description block
_exptl_crystal_F_000 381
_exptl_crystal_size_max 0.78
_exptl_crystal_size_mid 0.4
_exptl_crystal_size_min 0.3
_refine_diff_density_max 0.596
_refine_diff_density_min -0.591
_refine_diff_density_rms 0.073
_refine_ls_extinction_coef .
_refine_ls_extinction_method none
_refine_ls_goodness_of_fit_ref 1.047
_refine_ls_hydrogen_treatment mixed
_refine_ls_matrix_type full
_refine_ls_number_parameters 239
_refine_ls_number_reflns 4322
_refine_ls_number_restraints 0
_refine_ls_restrained_S_all 1.047
_refine_ls_R_factor_all 0.0370
_refine_ls_R_factor_gt 0.0363
_refine_ls_shift/su_max 0.000
_refine_ls_shift/su_mean 0.000
_refine_ls_structure_factor_coef Fsqd
_refine_ls_weighting_details 'w=1/[\s^2^(Fo^2^)+(0.0635P)^2^+0.7987P] where P=(Fo^2^+2Fc^2^)/3'
_refine_ls_weighting_scheme calc
_refine_ls_wR_factor_gt 0.1089
_refine_ls_wR_factor_ref 0.1094
_reflns_Friedel_coverage 0.000
_reflns_Friedel_fraction_full .
_reflns_Friedel_fraction_max .
_reflns_number_gt 4190
_reflns_number_total 4322
_reflns_threshold_expression 'I > 2\s(I)'
_cod_data_source_file mo_pa_ns_143_a_0m.cif
_cod_data_source_block mo_pa_ns_143_a_0m
_cod_database_code 1564013
_shelx_space_group_comment
;
The symmetry employed for this shelxl refinement is uniquely defined
by the following loop, which should always be used as a source of
symmetry information in preference to the above space-group names.
They are only intended as comments.
;
_shelx_estimated_absorpt_t_max 0.825
_shelx_estimated_absorpt_t_min 0.625
_olex2_refinement_description
;
1. Fixed Uiso
 At 1.2 times of:
  All C(H) groups
 At 1.5 times of:
  All C(H,H,H) groups, All O(H,H) groups
2. Others
 Fixed Sof: O3(0.5) H3B(0.5) H3C(0.5)
3.a Free rotating group:
 O3(H3B,H3C)
3.b Me refined with riding coordinates:
 C18(H18A,H18B,H18C), C19(H19A,H19B,H19C), C17(H17A,H17B,H17C)
3.c Aromatic/amide H refined with riding coordinates:
 C1(H1), C9(H9), C11(H11), C3(H3A), C2(H2), C10(H10), C14(H14), C8(H8),
 C16(H16), C15(H15)
;
_olex2_submission_special_instructions 'No special instructions were received'

loop_
_space_group_symop_operation_xyz
'x, y, z'
'-x, -y, -z'

loop_
_atom_site_label
_atom_site_type_symbol
_atom_site_fract_x
_atom_site_fract_y
_atom_site_fract_z
_atom_site_U_iso_or_equiv
_atom_site_adp_type
_atom_site_occupancy
_atom_site_site_symmetry_order
_atom_site_calc_flag
_atom_site_refinement_flags_posn
_atom_site_refinement_flags_adp
_atom_site_refinement_flags_occupancy
_atom_site_disorder_assembly
_atom_site_disorder_group
Cu1 Cu 0.500000 0.500000 0.000000 0.01515(10) Uani 1 2 d S T P . .
O1 O 0.53720(17) 0.50640(17) 0.13348(8) 0.0209(3) Uani 1 1 d . . . . .
O2 O 0.43893(18) 0.76459(19) 0.11306(8) 0.0245(3) Uani 1 1 d . . . . .
N3 N 0.3339(2) 0.93299(18) 0.25639(10) 0.0176(3) Uani 1 1 d . . . . .
C13 C 0.4952(2) 0.6539(2) 0.16429(11) 0.0174(3) Uani 1 1 d . . . . .
N1 N 0.73737(19) 0.6112(2) 0.00550(10) 0.0203(3) Uani 1 1 d . . . . .
C12 C 0.5138(2) 0.6865(2) 0.26536(10) 0.0137(3) Uani 1 1 d . . . . .
C1 C 0.3003(2) 1.2359(2) 0.29363(11) 0.0174(3) Uani 1 1 d . . . . .
H1 H 0.404799 1.261747 0.270564 0.021 Uiso 1 1 calc R . . . .
N2 N 0.9694(2) 0.7368(2) -0.03645(12) 0.0244(3) Uani 1 1 d . . . . .
C9 C 0.5446(2) 0.7267(2) 0.45497(11) 0.0174(3) Uani 1 1 d . . . . .
H9 H 0.553383 0.739525 0.519382 0.021 Uiso 1 1 calc R . . . .
C11 C 0.6155(2) 0.5789(2) 0.31979(11) 0.0147(3) Uani 1 1 d . . . . .
H11 H 0.673791 0.490129 0.291488 0.018 Uiso 1 1 calc R . . . .
C5 C 0.0855(2) 1.0235(2) 0.32839(11) 0.0178(3) Uani 1 1 d . . . . .
C4 C -0.0062(2) 1.1577(2) 0.36367(12) 0.0202(3) Uani 1 1 d . . . . .
C3 C 0.0559(2) 1.3283(2) 0.36225(12) 0.0204(3) Uani 1 1 d . . . . .
H3A H -0.006520 1.419053 0.385775 0.024 Uiso 1 1 calc R . . . .
C7 C 0.4295(2) 0.82024(19) 0.30755(10) 0.0136(3) Uani 1 1 d . . . . .
C2 C 0.2073(2) 1.3680(2) 0.32705(12) 0.0201(3) Uani 1 1 d . . . . .
H2 H 0.246715 1.484681 0.325934 0.024 Uiso 1 1 calc R . . . .
C10 C 0.6332(2) 0.5989(2) 0.41388(11) 0.0167(3) Uani 1 1 d . . . . .
H10 H 0.704632 0.526458 0.449823 0.020 Uiso 1 1 calc R . . . .
C14 C 0.8655(2) 0.6456(3) 0.08081(13) 0.0249(4) Uani 1 1 d . . . . .
H14 H 0.855115 0.619809 0.140967 0.030 Uiso 1 1 calc R . . . .
C8 C 0.4440(2) 0.8351(2) 0.40294(11) 0.0160(3) Uani 1 1 d . . . . .
H8 H 0.383652 0.921000 0.432119 0.019 Uiso 1 1 calc R . . . .
C6 C 0.2394(2) 1.0646(2) 0.29406(11) 0.0154(3) Uani 1 1 d . . . . .
C16 C 0.8054(2) 0.6687(2) -0.06356(13) 0.0231(3) Uani 1 1 d . . . . .
H16 H 0.746171 0.662610 -0.124384 0.028 Uiso 1 1 calc R . . . .
C15 C 1.0087(2) 0.7224(3) 0.05511(14) 0.0273(4) Uani 1 1 d . . . . .
H15 H 1.115268 0.758805 0.093302 0.033 Uiso 1 1 calc R . . . .
C18 C 0.0154(3) 0.8392(2) 0.32629(14) 0.0260(4) Uani 1 1 d . . . . .
H18A H 0.094007 0.761893 0.299892 0.039 Uiso 1 1 calc R . . . .
H18B H 0.007209 0.811138 0.388414 0.039 Uiso 1 1 calc R . . . .
H18C H -0.100369 0.824978 0.289217 0.039 Uiso 1 1 calc R . . . .
C19 C -0.1723(3) 1.1184(3) 0.40086(17) 0.0328(4) Uani 1 1 d . . . . .
H19A H -0.196417 0.993432 0.396707 0.049 Uiso 1 1 calc R . . . .
H19B H -0.159298 1.164923 0.464664 0.049 Uiso 1 1 calc R . . . .
H19C H -0.269066 1.171430 0.365327 0.049 Uiso 1 1 calc R . . . .
C17 C 1.0866(3) 0.8071(3) -0.09480(16) 0.0334(4) Uani 1 1 d . . . . .
H17A H 1.197770 0.848018 -0.057501 0.050 Uiso 1 1 calc R . . . .
H17B H 1.107048 0.716797 -0.140932 0.050 Uiso 1 1 calc R . . . .
H17C H 1.033255 0.903134 -0.124830 0.050 Uiso 1 1 calc R . . . .
O3 O 0.4665(8) 1.0746(5) 0.0499(3) 0.0685(14) Uani 0.5 1 d . . . A -1
H3B H 0.491197 1.106694 -0.001453 0.103 Uiso 0.5 1 d G . . A -1
H3C H 0.489829 0.967236 0.054142 0.103 Uiso 0.5 1 d G . . A -1
H3 H 0.355(3) 0.940(3) 0.2050(17) 0.021(5) Uiso 1 1 d . . . . .

loop_
_atom_site_aniso_label
_atom_site_aniso_U_11
_atom_site_aniso_U_22
_atom_site_aniso_U_33
_atom_site_aniso_U_23
_atom_site_aniso_U_13
_atom_site_aniso_U_12
Cu1 0.01428(15) 0.02052(15) 0.00975(14) -0.00339(9) 0.00013(9) 0.00558(10)
O1 0.0232(6) 0.0263(6) 0.0118(5) -0.0044(4) 0.0016(4) 0.0002(5)
O2 0.0226(7) 0.0396(7) 0.0128(5) 0.0055(5) 0.0037(5) 0.0095(5)
N3 0.0224(7) 0.0187(6) 0.0127(6) 0.0025(5) 0.0040(5) 0.0037(5)
C13 0.0112(7) 0.0281(8) 0.0121(7) -0.0019(6) 0.0018(5) -0.0019(6)
N1 0.0165(7) 0.0275(7) 0.0157(6) -0.0040(5) 0.0005(5) 0.0050(5)
C12 0.0120(7) 0.0176(7) 0.0109(7) -0.0006(5) 0.0019(5) -0.0032(5)
C1 0.0143(7) 0.0180(7) 0.0197(7) 0.0052(6) 0.0014(6) -0.0015(6)
N2 0.0183(7) 0.0241(7) 0.0301(8) 0.0006(6) 0.0023(6) 0.0032(6)
C9 0.0232(8) 0.0176(7) 0.0109(7) 0.0003(5) 0.0028(6) -0.0018(6)
C11 0.0132(7) 0.0159(7) 0.0145(7) -0.0012(5) 0.0026(5) -0.0011(5)
C5 0.0166(8) 0.0162(7) 0.0196(7) 0.0016(6) 0.0012(6) -0.0033(6)
C4 0.0161(8) 0.0214(8) 0.0234(8) 0.0029(6) 0.0043(6) -0.0017(6)
C3 0.0185(8) 0.0174(7) 0.0252(8) 0.0013(6) 0.0026(6) 0.0032(6)
C7 0.0139(7) 0.0131(6) 0.0133(7) 0.0008(5) 0.0018(5) -0.0028(5)
C2 0.0194(8) 0.0143(7) 0.0259(8) 0.0041(6) 0.0008(6) -0.0010(6)
C10 0.0178(7) 0.0171(7) 0.0147(7) 0.0027(5) 0.0012(6) 0.0001(6)
C14 0.0198(9) 0.0335(9) 0.0189(8) -0.0030(7) -0.0029(6) 0.0048(7)
C8 0.0204(8) 0.0142(7) 0.0134(7) -0.0017(5) 0.0043(6) -0.0008(6)
C6 0.0164(7) 0.0157(7) 0.0132(7) 0.0013(5) 0.0000(5) 0.0001(5)
C16 0.0185(8) 0.0289(9) 0.0210(8) -0.0010(7) 0.0012(6) 0.0030(7)
C15 0.0187(9) 0.0299(9) 0.0301(10) -0.0026(7) -0.0044(7) 0.0031(7)
C18 0.0252(9) 0.0178(8) 0.0346(10) 0.0008(7) 0.0070(7) -0.0081(6)
C19 0.0232(10) 0.0308(10) 0.0480(12) 0.0033(9) 0.0183(9) -0.0001(7)
C17 0.0248(10) 0.0346(10) 0.0425(12) 0.0098(9) 0.0080(8) -0.0007(8)
O3 0.115(4) 0.040(2) 0.067(3) 0.0226(19) 0.052(3) 0.022(2)

loop_
_atom_type_symbol
_atom_type_description
_atom_type_scat_dispersion_real
_atom_type_scat_dispersion_imag
_atom_type_scat_source
C C 0.0033 0.0016 'International Tables Vol C Tables 4.2.6.8 and 6.1.1.4'
H H 0.0000 0.0000 'International Tables Vol C Tables 4.2.6.8 and 6.1.1.4'
Cu Cu 0.3201 1.2651 'International Tables Vol C Tables 4.2.6.8 and 6.1.1.4'
N N 0.0061 0.0033 'International Tables Vol C Tables 4.2.6.8 and 6.1.1.4'
O O 0.0106 0.0060 'International Tables Vol C Tables 4.2.6.8 and 6.1.1.4'

loop_
_geom_angle_atom_site_label_1
_geom_angle_atom_site_label_2
_geom_angle_atom_site_label_3
_geom_angle
_geom_angle_site_symmetry_1
_geom_angle_site_symmetry_3
O1 Cu1 O1 180.0 . 2_665
O1 Cu1 N1 89.63(6) 2_665 2_665
O1 Cu1 N1 89.63(6) . .
O1 Cu1 N1 90.37(6) . 2_665
O1 Cu1 N1 90.37(6) 2_665 .
N1 Cu1 N1 180.0 2_665 .
C13 O1 Cu1 107.54(11) . .
C7 N3 C6 123.71(14) . .
C7 N3 H3 116.0(17) . .
C6 N3 H3 118.1(17) . .
O1 C13 C12 116.47(15) . .
O2 C13 O1 122.20(15) . .
O2 C13 C12 121.32(15) . .
C14 N1 Cu1 128.01(13) . .
C16 N1 Cu1 126.56(12) . .
C16 N1 C14 105.42(16) . .
C11 C12 C13 118.80(14) . .
C11 C12 C7 119.18(14) . .
C7 C12 C13 122.01(14) . .
C2 C1 H1 120.1 . .
C2 C1 C6 119.74(16) . .
C6 C1 H1 120.1 . .
C16 N2 C15 107.14(16) . .
C16 N2 C17 126.54(17) . .
C15 N2 C17 126.27(17) . .
C10 C9 H9 119.7 . .
C8 C9 H9 119.7 . .
C8 C9 C10 120.61(15) . .
C12 C11 H11 119.2 . .
C10 C11 C12 121.55(15) . .
C10 C11 H11 119.2 . .
C4 C5 C6 118.91(15) . .
C4 C5 C18 119.63(16) . .
C6 C5 C18 121.46(16) . .
C5 C4 C19 120.37(16) . .
C3 C4 C5 119.34(16) . .
C3 C4 C19 120.28(17) . .
C4 C3 H3A 119.3 . .
C2 C3 C4 121.36(16) . .
C2 C3 H3A 119.3 . .
N3 C7 C12 120.86(14) . .
N3 C7 C8 120.63(15) . .
C8 C7 C12 118.50(14) . .
C1 C2 C3 119.59(15) . .
C1 C2 H2 120.2 . .
C3 C2 H2 120.2 . .
C9 C10 H10 120.5 . .
C11 C10 C9 119.02(15) . .
C11 C10 H10 120.5 . .
N1 C14 H14 125.3 . .
C15 C14 N1 109.31(17) . .
C15 C14 H14 125.3 . .
C9 C8 C7 121.05(15) . .
C9 C8 H8 119.5 . .
C7 C8 H8 119.5 . .
C1 C6 N3 118.33(15) . .
C1 C6 C5 121.05(15) . .
C5 C6 N3 120.59(14) . .
N1 C16 N2 111.45(16) . .
N1 C16 H16 124.3 . .
N2 C16 H16 124.3 . .
N2 C15 H15 126.7 . .
C14 C15 N2 106.67(16) . .
C14 C15 H15 126.7 . .
C5 C18 H18A 109.5 . .
C5 C18 H18B 109.5 . .
C5 C18 H18C 109.5 . .
H18A C18 H18B 109.5 . .
H18A C18 H18C 109.5 . .
H18B C18 H18C 109.5 . .
C4 C19 H19A 109.5 . .
C4 C19 H19B 109.5 . .
C4 C19 H19C 109.5 . .
H19A C19 H19B 109.5 . .
H19A C19 H19C 109.5 . .
H19B C19 H19C 109.5 . .
N2 C17 H17A 109.5 . .
N2 C17 H17B 109.5 . .
N2 C17 H17C 109.5 . .
H17A C17 H17B 109.5 . .
H17A C17 H17C 109.5 . .
H17B C17 H17C 109.5 . .
H3B O3 H3C 109.5 . .

loop_
_geom_bond_atom_site_label_1
_geom_bond_atom_site_label_2
_geom_bond_distance
_geom_bond_site_symmetry_2
Cu1 O1 1.9650(12) .
Cu1 O1 1.9650(12) 2_665
Cu1 N1 1.9927(16) 2_665
Cu1 N1 1.9927(16) .
O1 C13 1.280(2) .
O2 C13 1.249(2) .
N3 C7 1.380(2) .
N3 C6 1.418(2) .
N3 H3 0.81(3) .
C13 C12 1.493(2) .
N1 C14 1.384(2) .
N1 C16 1.327(2) .
C12 C11 1.402(2) .
C12 C7 1.412(2) .
C1 H1 0.9500 .
C1 C2 1.388(2) .
C1 C6 1.399(2) .
N2 C16 1.350(2) .
N2 C15 1.369(3) .
N2 C17 1.471(3) .
C9 H9 0.9500 .
C9 C10 1.391(2) .
C9 C8 1.382(2) .
C11 H11 0.9500 .
C11 C10 1.385(2) .
C5 C4 1.406(2) .
C5 C6 1.406(2) .
C5 C18 1.511(2) .
C4 C3 1.398(2) .
C4 C19 1.511(3) .
C3 H3A 0.9500 .
C3 C2 1.393(3) .
C7 C8 1.406(2) .
C2 H2 0.9500 .
C10 H10 0.9500 .
C14 H14 0.9500 .
C14 C15 1.362(3) .
C8 H8 0.9500 .
C16 H16 0.9500 .
C15 H15 0.9500 .
C18 H18A 0.9800 .
C18 H18B 0.9800 .
C18 H18C 0.9800 .
C19 H19A 0.9800 .
C19 H19B 0.9800 .
C19 H19C 0.9800 .
C17 H17A 0.9800 .
C17 H17B 0.9800 .
C17 H17C 0.9800 .
O3 H3B 0.8703 .
O3 H3C 0.8699 .

loop_
_geom_hbond_atom_site_label_D
_geom_hbond_atom_site_label_H
_geom_hbond_atom_site_label_A
_geom_hbond_distance_DH
_geom_hbond_distance_HA
_geom_hbond_distance_DA
_geom_hbond_angle_DHA
_geom_hbond_site_symmetry_A
_geom_hbond_publ_flag
O3 H3C O2 0.87 1.92 2.676(4) 143.9 . yes
N3 H3 O2 0.81(3) 2.05(2) 2.6730(19) 132(2) . yes

loop_
_geom_torsion_atom_site_label_1
_geom_torsion_atom_site_label_2
_geom_torsion_atom_site_label_3
_geom_torsion_atom_site_label_4
_geom_torsion
_geom_torsion_site_symmetry_1
_geom_torsion_site_symmetry_2
_geom_torsion_site_symmetry_3
_geom_torsion_site_symmetry_4
Cu1 O1 C13 O2 1.1(2) . . . .
Cu1 O1 C13 C12 -179.98(11) . . . .
Cu1 N1 C14 C15 179.82(13) . . . .
Cu1 N1 C16 N2 -179.95(12) . . . .
O1 C13 C12 C11 16.6(2) . . . .
O1 C13 C12 C7 -162.27(15) . . . .
O2 C13 C12 C11 -164.49(15) . . . .
O2 C13 C12 C7 16.7(2) . . . .
N3 C7 C8 C9 -177.66(15) . . . .
C13 C12 C11 C10 -177.83(14) . . . .
C13 C12 C7 N3 -3.7(2) . . . .
C13 C12 C7 C8 175.70(14) . . . .
N1 C14 C15 N2 0.4(2) . . . .
C12 C11 C10 C9 1.4(2) . . . .
C12 C7 C8 C9 2.9(2) . . . .
C11 C12 C7 N3 177.44(14) . . . .
C11 C12 C7 C8 -3.1(2) . . . .
C5 C4 C3 C2 -0.4(3) . . . .
C4 C5 C6 N3 -178.86(15) . . . .
C4 C5 C6 C1 -0.8(2) . . . .
C4 C3 C2 C1 -0.8(3) . . . .
C7 N3 C6 C1 109.92(18) . . . .
C7 N3 C6 C5 -72.0(2) . . . .
C7 C12 C11 C10 1.0(2) . . . .
C2 C1 C6 N3 177.73(15) . . . .
C2 C1 C6 C5 -0.4(2) . . . .
C10 C9 C8 C7 -0.5(3) . . . .
C14 N1 C16 N2 0.3(2) . . . .
C8 C9 C10 C11 -1.6(2) . . . .
C6 N3 C7 C12 176.84(14) . . . .
C6 N3 C7 C8 -2.6(2) . . . .
C6 C1 C2 C3 1.2(3) . . . .
C6 C5 C4 C3 1.1(3) . . . .
C6 C5 C4 C19 179.79(17) . . . .
C16 N1 C14 C15 -0.4(2) . . . .
C16 N2 C15 C14 -0.2(2) . . . .
C15 N2 C16 N1 0.0(2) . . . .
C18 C5 C4 C3 -177.59(17) . . . .
C18 C5 C4 C19 1.1(3) . . . .
C18 C5 C6 N3 -0.1(2) . . . .
C18 C5 C6 C1 177.94(16) . . . .
C19 C4 C3 C2 -179.02(18) . . . .
C17 N2 C16 N1 177.68(17) . . . .
C17 N2 C15 C14 -177.94(18) . . . .
